data_4067351
loop_
_publ_author_name
'Langer, Jens'
'G\"orls, Helmar'
'Westerhausen, Matthias'

_publ_section_title
;
 Stability and Reactivity of Phenylstrontium Compounds in Solution
;
_journal_issue 9
_journal_name_full Organometallics
_journal_page_first 2034
_journal_paper_doi 10.1021/om900888g
_journal_volume 29
_journal_year 2010
_chemical_formula_moiety '0.85(C29 H55 I N6 Sr2), 0.15(C23 H50 I2 N6 Sr2), 0.5(C6 H16 N2)'
_chemical_formula_sum 'C31.1 H62.25 I1.15 N7 Sr2'
_chemical_formula_weight 855.50
_chemical_name_systematic
; 
 ? 
;
_space_group_IT_number 61
_symmetry_cell_setting orthorhombic
_symmetry_space_group_name_Hall '-P 2ac 2ab'
_symmetry_space_group_name_H-M 'P b c a'
_atom_sites_solution_hydrogens geom
_atom_sites_solution_primary direct
_atom_sites_solution_secondary difmap
_audit_creation_method SHELXL-97
_cell_angle_alpha 90.00
_cell_angle_beta 90.00
_cell_angle_gamma 90.00
_cell_formula_units_Z 8
_cell_length_a 12.7937(4)
_cell_length_b 18.8424(4)
_cell_length_c 33.4870(11)
_cell_measurement_reflns_used 48714
_cell_measurement_temperature 183(2)
_cell_measurement_theta_max 27.54
_cell_measurement_theta_min 2.25
_cell_volume 8072.5(4)
_computing_cell_refinement DENZO
_computing_data_collection COLLECT
_computing_data_reduction DENZO
_computing_molecular_graphics SHELXTL/PC
_computing_publication_material SHELXL-97
_computing_structure_refinement 'SHELXL-97 (Sheldrick, 1997)'
_computing_structure_solution 'SHELXS-97 (Sheldrick, 1990)'
_diffrn_ambient_temperature 183(2)
_diffrn_measured_fraction_theta_full 0.943
_diffrn_measured_fraction_theta_max 0.943
_diffrn_measurement_device_type KappaCCD
_diffrn_measurement_method 'phi- + omega-scan'
_diffrn_radiation_monochromator graphite
_diffrn_radiation_source 'fine-focus sealed tube'
_diffrn_radiation_type MoK\a
_diffrn_radiation_wavelength 0.71073
_diffrn_reflns_av_R_equivalents 0.1141
_diffrn_reflns_av_sigmaI/netI 0.1196
_diffrn_reflns_limit_h_max 16
_diffrn_reflns_limit_h_min -15
_diffrn_reflns_limit_k_max 19
_diffrn_reflns_limit_k_min -24
_diffrn_reflns_limit_l_max 32
_diffrn_reflns_limit_l_min -43
_diffrn_reflns_number 48714
_diffrn_reflns_theta_full 27.54
_diffrn_reflns_theta_max 27.54
_diffrn_reflns_theta_min 2.25
_exptl_absorpt_coefficient_mu 3.550
_exptl_absorpt_correction_type none
_exptl_crystal_colour colourless
_exptl_crystal_density_diffrn 1.408
_exptl_crystal_density_method 'not measured'
_exptl_crystal_description prism
_exptl_crystal_F_000 3478
_exptl_crystal_size_max 0.06
_exptl_crystal_size_mid 0.06
_exptl_crystal_size_min 0.05
_refine_diff_density_max 0.684
_refine_diff_density_min -0.752
_refine_diff_density_rms 0.113
_refine_ls_extinction_method none
_refine_ls_goodness_of_fit_ref 1.016
_refine_ls_hydrogen_treatment constr
_refine_ls_matrix_type full
_refine_ls_number_parameters 400
_refine_ls_number_reflns 8791
_refine_ls_number_restraints 0
_refine_ls_restrained_S_all 1.016
_refine_ls_R_factor_all 0.1804
_refine_ls_R_factor_gt 0.0742
_refine_ls_shift/su_max 0.002
_refine_ls_shift/su_mean 0.000
_refine_ls_structure_factor_coef Fsqd
_refine_ls_weighting_details 'calc w=1/[\s^2^(Fo^2^)+(0.0689P)^2^+19.5069P] where P=(Fo^2^+2Fc^2^)/3'
_refine_ls_weighting_scheme calc
_refine_ls_wR_factor_gt 0.1478
_refine_ls_wR_factor_ref 0.1821
_reflns_number_gt 4402
_reflns_number_total 8791
_reflns_threshold_expression >2sigma(I)
_cod_data_source_file om900888g_si_001.cif
_cod_data_source_block FO3737
_cod_depositor_comments
;
The following automatic conversions were performed:

'_exptl_absorpt_correction_type' value 'NONE' changed to 'none'
according to /home/saulius/struct/CIF-dictionaries/cif_core.dic
dictionary named 'cif_core.dic' version 2.4.1 from 2010-06-29.

Automatic conversion script
Id: cif_fix_values 1715 2011-07-08 13:25:40Z adriana 
;
_cod_original_formula_sum 'C31.10 H62.25 I1.15 N7 Sr2'
_cod_database_code 4067351

loop_
_symmetry_equiv_pos_as_xyz
'x, y, z'
'-x+1/2, -y, z+1/2'
'-x, y+1/2, -z+1/2'
'x+1/2, -y+1/2, -z'
'-x, -y, -z'
'x-1/2, y, -z-1/2'
'x, -y-1/2, z-1/2'
'-x-1/2, y-1/2, z'

loop_
_atom_site_label
_atom_site_type_symbol
_atom_site_fract_x
_atom_site_fract_y
_atom_site_fract_z
_atom_site_U_iso_or_equiv
_atom_site_adp_type
_atom_site_occupancy
_atom_site_symmetry_multiplicity
_atom_site_calc_flag
_atom_site_refinement_flags
_atom_site_disorder_assembly
_atom_site_disorder_group
Sr1 Sr 1.03237(6) 0.34806(3) 0.86177(2) 0.0541(2) Uani 1 1 d . . .
I1 I 0.94187(5) 0.19131(3) 0.83925(2) 0.0879(3) Uani 1 1 d . A .
Sr2 Sr 0.89918(6) 0.50838(3) 0.85348(2) 0.0509(2) Uani 1 1 d . A .
N1 N 1.1313(6) 0.2875(4) 0.9283(2) 0.076(2) Uani 1 1 d . A .
N2 N 1.2304(6) 0.2991(4) 0.8430(2) 0.075(2) Uani 1 1 d . A .
N3 N 0.9102(6) 0.4033(4) 0.8067(2) 0.0705(19) Uani 1 1 d . A .
N4 N 0.7023(6) 0.4585(4) 0.8391(2) 0.074(2) Uani 1 1 d . . .
N5 N 0.9163(7) 0.6183(4) 0.7999(2) 0.084(2) Uani 1 1 d . . .
N6 N 0.9008(6) 0.6423(3) 0.8891(2) 0.0673(19) Uani 1 1 d . . .
I2 I 1.1460(6) 0.5119(5) 0.8750(3) 0.074(2) Uani 0.15 1 d P A 1
C1 C 1.1187(11) 0.4862(7) 0.8602(4) 0.055(4) Uani 0.85 1 d P A 2
C2 C 1.1848(9) 0.5120(5) 0.8295(3) 0.075(3) Uani 0.85 1 d P A 2
H2A H 1.1618 0.5087 0.8026 0.091 Uiso 0.85 1 calc PR A 2
C3 C 1.2816(9) 0.5420(5) 0.8372(4) 0.084(3) Uani 0.85 1 d P A 2
H3A H 1.3233 0.5596 0.8159 0.101 Uiso 0.85 1 calc PR A 2
C4 C 1.3170(9) 0.5460(5) 0.8759(4) 0.082(3) Uani 0.85 1 d P A 2
H4A H 1.3834 0.5660 0.8818 0.099 Uiso 0.85 1 calc PR A 2
C5 C 1.2541(9) 0.5205(5) 0.9062(3) 0.077(3) Uani 0.85 1 d P A 2
H5A H 1.2759 0.5210 0.9333 0.092 Uiso 0.85 1 calc PR A 2
C6 C 1.1556(12) 0.4935(7) 0.8946(5) 0.056(4) Uani 0.85 1 d P A 2
H6A H 1.1113 0.4790 0.9159 0.068 Uiso 0.85 1 calc PR A 2
C7 C 0.8962(5) 0.4103(3) 0.9184(2) 0.0472(18) Uani 1 1 d . A .
C8 C 0.8492(6) 0.3470(4) 0.9289(2) 0.058(2) Uani 1 1 d . A .
H8A H 0.8432 0.3104 0.9095 0.069 Uiso 1 1 calc R . .
C9 C 0.8106(7) 0.3355(4) 0.9670(3) 0.071(2) Uani 1 1 d . . .
H9A H 0.7789 0.2914 0.9736 0.086 Uiso 1 1 calc R A .
C10 C 0.8186(7) 0.3885(5) 0.9954(3) 0.075(2) Uani 1 1 d . A .
H10A H 0.7926 0.3814 1.0217 0.091 Uiso 1 1 calc R . .
C11 C 0.8641(7) 0.4508(4) 0.9852(2) 0.070(2) Uani 1 1 d . . .
H11A H 0.8695 0.4882 1.0041 0.083 Uiso 1 1 calc R A .
C12 C 0.9024(6) 0.4594(4) 0.9470(2) 0.0535(19) Uani 1 1 d . A .
H12A H 0.9353 0.5031 0.9407 0.064 Uiso 1 1 calc R . .
C13 C 1.2399(8) 0.2762(6) 0.9151(3) 0.104(3) Uani 1 1 d . . .
H13A H 1.2772 0.3221 0.9167 0.124 Uiso 1 1 calc R A .
H13B H 1.2741 0.2435 0.9343 0.124 Uiso 1 1 calc R . .
C14 C 1.2538(8) 0.2474(5) 0.8747(3) 0.091(3) Uani 1 1 d . A .
H14A H 1.2076 0.2056 0.8714 0.109 Uiso 1 1 calc R . .
H14B H 1.3269 0.2310 0.8716 0.109 Uiso 1 1 calc R . .
C15 C 1.2241(8) 0.2596(5) 0.8048(3) 0.107(4) Uani 1 1 d . . .
H15A H 1.2910 0.2360 0.7995 0.160 Uiso 1 1 calc R A .
H15B H 1.2085 0.2927 0.7830 0.160 Uiso 1 1 calc R . .
H15C H 1.1685 0.2239 0.8065 0.160 Uiso 1 1 calc R . .
C16 C 1.3118(8) 0.3528(5) 0.8395(3) 0.099(3) Uani 1 1 d . . .
H16A H 1.3788 0.3297 0.8339 0.149 Uiso 1 1 calc R A .
H16B H 1.3170 0.3794 0.8646 0.149 Uiso 1 1 calc R . .
H16C H 1.2944 0.3854 0.8177 0.149 Uiso 1 1 calc R . .
C17 C 1.0820(8) 0.2199(5) 0.9392(3) 0.098(3) Uani 1 1 d . . .
H17A H 1.1298 0.1925 0.9561 0.148 Uiso 1 1 calc R A .
H17B H 1.0662 0.1928 0.9150 0.148 Uiso 1 1 calc R . .
H17C H 1.0171 0.2292 0.9539 0.148 Uiso 1 1 calc R . .
C18 C 1.1282(9) 0.3336(5) 0.9634(3) 0.101(3) Uani 1 1 d . . .
H18A H 1.1635 0.3102 0.9857 0.152 Uiso 1 1 calc R A .
H18B H 1.0553 0.3432 0.9706 0.152 Uiso 1 1 calc R . .
H18C H 1.1636 0.3785 0.9573 0.152 Uiso 1 1 calc R . .
C19 C 0.8077(8) 0.3732(5) 0.7965(3) 0.078(3) Uani 1 1 d . . .
H19A H 0.7820 0.3962 0.7718 0.094 Uiso 1 1 calc R A .
H19B H 0.8162 0.3220 0.7908 0.094 Uiso 1 1 calc R . .
C20 C 0.7270(8) 0.3821(4) 0.8286(3) 0.077(3) Uani 1 1 d . A .
H20A H 0.7517 0.3576 0.8530 0.093 Uiso 1 1 calc R . .
H20B H 0.6617 0.3585 0.8199 0.093 Uiso 1 1 calc R . .
C21 C 0.6431(8) 0.4902(5) 0.8076(3) 0.101(3) Uani 1 1 d . A .
H21A H 0.5755 0.4660 0.8052 0.151 Uiso 1 1 calc R . .
H21B H 0.6815 0.4856 0.7824 0.151 Uiso 1 1 calc R . .
H21C H 0.6317 0.5405 0.8135 0.151 Uiso 1 1 calc R . .
C22 C 0.6376(8) 0.4613(6) 0.8756(3) 0.106(3) Uani 1 1 d . A .
H22A H 0.5698 0.4390 0.8703 0.159 Uiso 1 1 calc R . .
H22B H 0.6268 0.5109 0.8834 0.159 Uiso 1 1 calc R . .
H22C H 0.6731 0.4359 0.8972 0.159 Uiso 1 1 calc R . .
C23 C 0.9730(8) 0.3919(5) 0.7750(2) 0.089(3) Uani 1 1 d . A .
H23A H 0.9391 0.4098 0.7507 0.134 Uiso 1 1 calc R . .
H23B H 0.9862 0.3409 0.7721 0.134 Uiso 1 1 calc R . .
H23C H 1.0395 0.4168 0.7790 0.134 Uiso 1 1 calc R . .
C24 C 0.8949(12) 0.6957(5) 0.8578(4) 0.119(5) Uani 1 1 d . A .
H24A H 0.8201 0.7046 0.8522 0.142 Uiso 1 1 calc R . .
H24B H 0.9244 0.7403 0.8687 0.142 Uiso 1 1 calc R . .
C25 C 0.9424(13) 0.6826(6) 0.8228(4) 0.141(6) Uani 1 1 d . A .
H25A H 1.0186 0.6815 0.8280 0.170 Uiso 1 1 calc R . .
H25B H 0.9291 0.7239 0.8053 0.170 Uiso 1 1 calc R . .
C26 C 0.8202(11) 0.6261(7) 0.7780(4) 0.149(5) Uani 1 1 d . A .
H26A H 0.8254 0.6672 0.7601 0.223 Uiso 1 1 calc R . .
H26B H 0.7623 0.6332 0.7967 0.223 Uiso 1 1 calc R . .
H26C H 0.8076 0.5832 0.7622 0.223 Uiso 1 1 calc R . .
C27 C 0.9964(10) 0.6048(7) 0.7709(4) 0.133(5) Uani 1 1 d . A .
H27A H 0.9892 0.6382 0.7487 0.199 Uiso 1 1 calc R . .
H27B H 0.9894 0.5561 0.7609 0.199 Uiso 1 1 calc R . .
H27C H 1.0652 0.6107 0.7833 0.199 Uiso 1 1 calc R . .
C28 C 0.8105(9) 0.6514(5) 0.9156(3) 0.104(3) Uani 1 1 d . A .
H28A H 0.8075 0.7006 0.9249 0.156 Uiso 1 1 calc R . .
H28B H 0.8173 0.6195 0.9385 0.156 Uiso 1 1 calc R . .
H28C H 0.7462 0.6400 0.9009 0.156 Uiso 1 1 calc R . .
C29 C 0.9931(8) 0.6521(4) 0.9133(3) 0.094(3) Uani 1 1 d . A .
H29A H 0.9956 0.7012 0.9230 0.141 Uiso 1 1 calc R . .
H29B H 1.0555 0.6424 0.8972 0.141 Uiso 1 1 calc R . .
H29C H 0.9909 0.6195 0.9361 0.141 Uiso 1 1 calc R . .
N1TA N 1.0187(9) -0.0962(6) 0.9951(3) 0.124(3) Uani 1 1 d . . .
C1TA C 0.9933(11) -0.0284(6) 0.9827(4) 0.127(4) Uani 1 1 d . . .
H1TB H 0.9199 -0.0279 0.9733 0.152 Uiso 1 1 calc R . .
H1TC H 1.0386 -0.0151 0.9599 0.152 Uiso 1 1 calc R . .
C2TA C 1.1240(12) -0.1009(8) 1.0089(6) 0.200(8) Uani 1 1 d . . .
H2TB H 1.1291 -0.0802 1.0356 0.301 Uiso 1 1 calc R . .
H2TC H 1.1700 -0.0750 0.9905 0.301 Uiso 1 1 calc R . .
H2TD H 1.1452 -0.1509 1.0099 0.301 Uiso 1 1 calc R . .
C3TA C 0.9992(11) -0.1479(6) 0.9639(4) 0.133(5) Uani 1 1 d . . .
H3TD H 0.9246 -0.1482 0.9573 0.200 Uiso 1 1 calc R . .
H3TE H 1.0202 -0.1951 0.9732 0.200 Uiso 1 1 calc R . .
H3TF H 1.0398 -0.1353 0.9401 0.200 Uiso 1 1 calc R . .

loop_
_atom_site_aniso_label
_atom_site_aniso_U_11
_atom_site_aniso_U_22
_atom_site_aniso_U_33
_atom_site_aniso_U_23
_atom_site_aniso_U_13
_atom_site_aniso_U_12
Sr1 0.0642(5) 0.0480(4) 0.0502(5) -0.0043(3) -0.0001(4) 0.0038(3)
I1 0.0809(4) 0.0587(4) 0.1242(6) -0.0245(3) 0.0037(4) -0.0038(3)
Sr2 0.0631(5) 0.0451(4) 0.0443(4) 0.0034(3) -0.0064(4) -0.0029(3)
N1 0.080(5) 0.079(5) 0.068(5) 0.007(4) -0.004(4) 0.025(4)
N2 0.081(5) 0.066(4) 0.077(5) -0.005(4) 0.004(4) 0.009(4)
N3 0.082(5) 0.069(4) 0.061(5) -0.004(4) -0.009(4) 0.001(4)
N4 0.083(5) 0.070(5) 0.071(5) 0.003(4) -0.024(4) 0.002(4)
N5 0.126(7) 0.073(5) 0.055(5) 0.018(4) 0.005(5) 0.018(5)
N6 0.085(5) 0.051(4) 0.066(5) -0.003(3) -0.010(4) -0.001(4)
I2 0.062(3) 0.064(5) 0.095(8) 0.018(4) -0.004(4) -0.009(3)
C1 0.060(8) 0.050(8) 0.053(9) 0.000(6) 0.006(7) 0.007(6)
C2 0.084(8) 0.070(6) 0.072(8) 0.005(6) -0.016(6) -0.002(6)
C3 0.073(8) 0.068(7) 0.111(10) 0.027(7) 0.028(7) -0.011(6)
C4 0.071(7) 0.067(7) 0.109(10) 0.000(7) -0.026(8) -0.003(6)
C5 0.093(9) 0.060(6) 0.077(8) -0.015(6) 0.012(7) 0.011(6)
C6 0.054(8) 0.042(8) 0.072(11) -0.011(7) 0.010(8) -0.001(6)
C7 0.051(4) 0.036(4) 0.055(5) 0.008(4) -0.020(4) -0.002(3)
C8 0.074(5) 0.061(5) 0.038(5) -0.015(4) -0.002(4) -0.001(4)
C9 0.092(6) 0.055(5) 0.067(6) 0.002(4) 0.009(5) -0.012(5)
C10 0.107(7) 0.070(6) 0.049(5) 0.001(4) 0.018(5) -0.010(5)
C11 0.098(6) 0.058(5) 0.053(6) -0.011(4) 0.001(5) 0.004(5)
C12 0.065(5) 0.052(4) 0.043(5) 0.010(4) 0.005(4) 0.001(4)
C13 0.079(7) 0.139(9) 0.093(8) 0.022(7) -0.018(6) 0.030(7)
C14 0.086(7) 0.087(7) 0.101(8) 0.003(6) 0.008(6) 0.031(6)
C15 0.115(8) 0.100(8) 0.104(8) -0.043(6) 0.042(7) 0.002(6)
C16 0.080(7) 0.084(7) 0.133(10) -0.027(6) 0.021(7) -0.009(6)
C17 0.122(9) 0.085(7) 0.088(8) 0.034(6) 0.000(6) 0.007(6)
C18 0.130(9) 0.112(8) 0.062(7) -0.005(6) -0.025(6) 0.030(7)
C19 0.108(8) 0.065(5) 0.061(6) -0.007(4) -0.013(6) -0.001(5)
C20 0.098(7) 0.056(5) 0.078(7) 0.000(5) -0.021(6) -0.008(5)
C21 0.112(8) 0.076(6) 0.114(9) -0.006(6) -0.047(7) 0.019(6)
C22 0.074(6) 0.143(10) 0.101(9) -0.013(7) 0.013(6) 0.009(7)
C23 0.135(9) 0.109(7) 0.024(5) -0.011(5) 0.008(5) 0.001(7)
C24 0.218(15) 0.048(6) 0.090(9) 0.010(6) -0.038(10) -0.015(7)
C25 0.255(18) 0.063(7) 0.106(10) 0.019(7) 0.023(11) -0.016(9)
C26 0.156(13) 0.183(13) 0.106(10) 0.065(10) 0.022(10) 0.026(11)
C27 0.153(11) 0.136(10) 0.109(10) 0.039(8) 0.052(9) 0.032(9)
C28 0.117(9) 0.079(7) 0.118(9) -0.014(6) -0.013(8) 0.030(6)
C29 0.106(8) 0.065(6) 0.111(8) -0.002(5) -0.035(7) -0.018(5)
N1TA 0.127(9) 0.107(7) 0.137(9) -0.003(7) -0.019(7) 0.015(6)
C1TA 0.135(10) 0.104(10) 0.141(12) 0.006(7) 0.007(9) 0.028(9)
C2TA 0.119(12) 0.167(14) 0.31(2) -0.033(15) -0.079(14) -0.010(11)
C3TA 0.170(13) 0.106(9) 0.123(11) -0.039(8) -0.004(10) -0.012(9)

loop_
_atom_type_symbol
_atom_type_description
_atom_type_scat_dispersion_real
_atom_type_scat_dispersion_imag
_atom_type_scat_source
C C 0.0033 0.0016 'International Tables Vol C Tables 4.2.6.8 and 6.1.1.4'
H H 0.0000 0.0000 'International Tables Vol C Tables 4.2.6.8 and 6.1.1.4'
N N 0.0061 0.0033 'International Tables Vol C Tables 4.2.6.8 and 6.1.1.4'
Sr Sr -1.5307 3.2498 'International Tables Vol C Tables 4.2.6.8 and 6.1.1.4'
I I -0.4742 1.8119 'International Tables Vol C Tables 4.2.6.8 and 6.1.1.4'

loop_
_geom_angle_atom_site_label_1
_geom_angle_atom_site_label_2
_geom_angle_atom_site_label_3
_geom_angle
_geom_angle_site_symmetry_1
_geom_angle_site_symmetry_3
N3 Sr1 N2 121.1(2) . .
N3 Sr1 N1 170.2(2) . .
N2 Sr1 N1 68.4(2) . .
N3 Sr1 C1 81.7(3) . .
N2 Sr1 C1 86.8(3) . .
N1 Sr1 C1 102.3(4) . .
N3 Sr1 C7 86.6(2) . .
N2 Sr1 C7 148.6(2) . .
N1 Sr1 C7 85.1(2) . .
C1 Sr1 C7 82.6(3) . .
N3 Sr1 C23 25.4(2) . .
N2 Sr1 C23 95.7(2) . .
N1 Sr1 C23 163.5(2) . .
C1 Sr1 C23 80.5(4) . .
C7 Sr1 C23 111.4(2) . .
N3 Sr1 C8 93.4(2) . .
N2 Sr1 C8 144.6(2) . .
N1 Sr1 C8 76.9(2) . .
C1 Sr1 C8 107.5(3) . .
C7 Sr1 C8 25.10(17) . .
C23 Sr1 C8 118.1(2) . .
N3 Sr1 I1 89.14(15) . .
N2 Sr1 I1 88.33(15) . .
N1 Sr1 I1 88.58(16) . .
C1 Sr1 I1 165.5(3) . .
C7 Sr1 I1 108.18(14) . .
C23 Sr1 I1 86.44(18) . .
C8 Sr1 I1 84.15(13) . .
N3 Sr1 C6 100.7(3) . .
N2 Sr1 C6 85.2(3) . .
N1 Sr1 C6 81.9(3) . .
C1 Sr1 C6 21.3(4) . .
C7 Sr1 C6 74.3(3) . .
C23 Sr1 C6 101.8(3) . .
C8 Sr1 C6 96.8(3) . .
I1 Sr1 C6 170.0(2) . .
N3 Sr1 I2 89.2(2) . .
N2 Sr1 I2 86.6(2) . .
N1 Sr1 I2 94.1(2) . .
C1 Sr1 I2 8.7(3) . .
C7 Sr1 I2 78.6(2) . .
C23 Sr1 I2 89.2(2) . .
C8 Sr1 I2 102.8(2) . .
I1 Sr1 I2 172.96(16) . .
C6 Sr1 I2 12.6(2) . .
N3 Sr1 Sr2 46.38(15) . .
N2 Sr1 Sr2 135.99(15) . .
N1 Sr1 Sr2 129.63(15) . .
C1 Sr1 Sr2 52.5(3) . .
C7 Sr1 Sr2 52.56(13) . .
C23 Sr1 Sr2 64.92(18) . .
C8 Sr1 Sr2 72.98(13) . .
I1 Sr1 Sr2 126.44(3) . .
C6 Sr1 Sr2 63.0(2) . .
I2 Sr1 Sr2 55.82(14) . .
N3 Sr2 N4 70.9(2) . .
N3 Sr2 N5 100.5(2) . .
N4 Sr2 N5 102.6(3) . .
N3 Sr2 N6 166.4(2) . .
N4 Sr2 N6 113.1(2) . .
N5 Sr2 N6 66.2(2) . .
N3 Sr2 C1 83.1(3) . .
N4 Sr2 C1 150.8(3) . .
N5 Sr2 C1 94.8(4) . .
N6 Sr2 C1 95.3(3) . .
N3 Sr2 C7 88.0(2) . .
N4 Sr2 C7 84.2(2) . .
N5 Sr2 C7 170.4(2) . .
N6 Sr2 C7 105.1(2) . .
C1 Sr2 C7 81.8(3) . .
N3 Sr2 I2 95.7(2) . .
N4 Sr2 I2 160.9(2) . .
N5 Sr2 I2 93.0(3) . .
N6 Sr2 I2 83.1(2) . .
C1 Sr2 I2 12.7(3) . .
C7 Sr2 I2 81.7(2) . .
N3 Sr2 C12 111.9(2) . .
N4 Sr2 C12 94.8(2) . .
N5 Sr2 C12 146.9(2) . .
N6 Sr2 C12 81.13(19) . .
C1 Sr2 C12 82.5(3) . .
C7 Sr2 C12 23.97(18) . .
I2 Sr2 C12 77.3(2) . .
N3 Sr2 C20 47.6(2) . .
N4 Sr2 C20 26.5(2) . .
N5 Sr2 C20 115.2(3) . .
N6 Sr2 C20 138.9(2) . .
C1 Sr2 C20 124.3(3) . .
C7 Sr2 C20 73.8(2) . .
I2 Sr2 C20 135.4(2) . .
C12 Sr2 C20 92.6(2) . .
N3 Sr2 C19 23.4(2) . .
N4 Sr2 C19 47.5(2) . .
N5 Sr2 C19 103.1(2) . .
N6 Sr2 C19 157.2(2) . .
C1 Sr2 C19 105.9(3) . .
C7 Sr2 C19 86.5(2) . .
I2 Sr2 C19 118.5(2) . .
C12 Sr2 C19 109.4(2) . .
C20 Sr2 C19 25.7(2) . .
N3 Sr2 Sr1 48.88(15) . .
N4 Sr2 Sr1 99.61(15) . .
N5 Sr2 Sr1 131.87(18) . .
N6 Sr2 Sr1 138.36(15) . .
C1 Sr2 Sr1 51.9(3) . .
C7 Sr2 Sr1 51.95(15) . .
I2 Sr2 Sr1 61.49(16) . .
C12 Sr2 Sr1 70.85(13) . .
C20 Sr2 Sr1 74.05(15) . .
C19 Sr2 Sr1 64.02(16) . .
C17 N1 C18 107.7(8) . .
C17 N1 C13 110.8(8) . .
C18 N1 C13 110.6(8) . .
C17 N1 Sr1 111.0(6) . .
C18 N1 Sr1 112.6(5) . .
C13 N1 Sr1 104.3(5) . .
C16 N2 C14 111.9(8) . .
C16 N2 C15 108.5(8) . .
C14 N2 C15 107.5(7) . .
C16 N2 Sr1 116.2(5) . .
C14 N2 Sr1 104.1(5) . .
C15 N2 Sr1 108.3(6) . .
C23 N3 C19 106.7(7) . .
C23 N3 Sr2 130.2(6) . .
C19 N3 Sr2 113.3(5) . .
C23 N3 Sr1 97.8(5) . .
C19 N3 Sr1 122.8(5) . .
Sr2 N3 Sr1 84.7(2) . .
C21 N4 C22 107.4(8) . .
C21 N4 C20 109.6(7) . .
C22 N4 C20 110.1(7) . .
C21 N4 Sr2 118.4(6) . .
C22 N4 Sr2 111.1(5) . .
C20 N4 Sr2 100.1(5) . .
C27 N5 C25 109.7(10) . .
C27 N5 C26 106.3(9) . .
C25 N5 C26 112.1(10) . .
C27 N5 Sr2 111.4(6) . .
C25 N5 Sr2 107.4(6) . .
C26 N5 Sr2 110.0(7) . .
C24 N6 C29 111.0(8) . .
C24 N6 C28 108.3(9) . .
C29 N6 C28 106.8(8) . .
C24 N6 Sr2 108.5(5) . .
C29 N6 Sr2 111.2(5) . .
C28 N6 Sr2 111.0(5) . .
Sr2 I2 Sr1 62.69(15) . .
C6 C1 C2 113.8(14) . .
C6 C1 Sr1 103.5(10) . .
C2 C1 Sr1 124.2(8) . .
C6 C1 Sr2 115.4(10) . .
C2 C1 Sr2 118.7(9) . .
Sr1 C1 Sr2 75.6(3) . .
C3 C2 C1 122.5(11) . .
C3 C2 H2A 118.7 . .
C1 C2 H2A 118.8 . .
C2 C3 C4 119.5(10) . .
C2 C3 H3A 120.2 . .
C4 C3 H3A 120.2 . .
C3 C4 C5 118.7(10) . .
C3 C4 H4A 120.6 . .
C5 C4 H4A 120.6 . .
C4 C5 C6 116.4(11) . .
C4 C5 H5A 121.8 . .
C6 C5 H5A 121.8 . .
C1 C6 C5 128.9(16) . .
C1 C6 Sr1 55.2(8) . .
C5 C6 Sr1 143.5(8) . .
C1 C6 H6A 115.5 . .
C5 C6 H6A 115.5 . .
Sr1 C6 H6A 74.3 . .
C12 C7 C8 116.3(7) . .
C12 C7 Sr1 137.1(5) . .
C8 C7 Sr1 94.6(5) . .
C12 C7 Sr2 95.6(4) . .
C8 C7 Sr2 139.3(5) . .
Sr1 C7 Sr2 75.49(18) . .
C9 C8 C7 121.6(7) . .
C9 C8 Sr1 153.6(6) . .
C7 C8 Sr1 60.3(4) . .
C9 C8 H8A 119.2 . .
C7 C8 H8A 119.2 . .
Sr1 C8 H8A 65.8 . .
C8 C9 C10 119.6(7) . .
C8 C9 H9A 120.2 . .
C10 C9 H9A 120.2 . .
C11 C10 C9 119.0(8) . .
C11 C10 H10A 120.5 . .
C9 C10 H10A 120.5 . .
C10 C11 C12 119.2(8) . .
C10 C11 H11A 120.4 . .
C12 C11 H11A 120.4 . .
C7 C12 C11 124.4(7) . .
C7 C12 Sr2 60.4(4) . .
C11 C12 Sr2 156.6(6) . .
C7 C12 H12A 117.8 . .
C11 C12 H12A 117.8 . .
Sr2 C12 H12A 63.0 . .
C14 C13 N1 116.2(9) . .
C14 C13 H13A 108.2 . .
N1 C13 H13A 108.2 . .
C14 C13 H13B 108.2 . .
N1 C13 H13B 108.2 . .
H13A C13 H13B 107.4 . .
C13 C14 N2 113.2(8) . .
C13 C14 H14A 108.9 . .
N2 C14 H14A 108.9 . .
C13 C14 H14B 108.9 . .
N2 C14 H14B 108.9 . .
H14A C14 H14B 107.7 . .
N2 C15 H15A 109.5 . .
N2 C15 H15B 109.5 . .
H15A C15 H15B 109.5 . .
N2 C15 H15C 109.5 . .
H15A C15 H15C 109.5 . .
H15B C15 H15C 109.5 . .
N2 C16 H16A 109.5 . .
N2 C16 H16B 109.5 . .
H16A C16 H16B 109.5 . .
N2 C16 H16C 109.5 . .
H16A C16 H16C 109.5 . .
H16B C16 H16C 109.5 . .
N1 C17 H17A 109.5 . .
N1 C17 H17B 109.5 . .
H17A C17 H17B 109.5 . .
N1 C17 H17C 109.5 . .
H17A C17 H17C 109.5 . .
H17B C17 H17C 109.5 . .
N1 C18 H18A 109.5 . .
N1 C18 H18B 109.5 . .
H18A C18 H18B 109.5 . .
N1 C18 H18C 109.5 . .
H18A C18 H18C 109.5 . .
H18B C18 H18C 109.5 . .
C20 C19 N3 113.9(7) . .
C20 C19 Sr2 75.5(5) . .
N3 C19 Sr2 43.2(4) . .
C20 C19 H19A 108.8 . .
N3 C19 H19A 108.8 . .
Sr2 C19 H19A 104.8 . .
C20 C19 H19B 108.8 . .
N3 C19 H19B 108.8 . .
Sr2 C19 H19B 143.3 . .
H19A C19 H19B 107.7 . .
C19 C20 N4 114.6(7) . .
C19 C20 Sr2 78.7(5) . .
N4 C20 Sr2 53.4(4) . .
C19 C20 H20A 108.6 . .
N4 C20 H20A 108.6 . .
Sr2 C20 H20A 85.3 . .
C19 C20 H20B 108.6 . .
N4 C20 H20B 108.6 . .
Sr2 C20 H20B 161.4 . .
H20A C20 H20B 107.6 . .
N4 C21 H21A 109.5 . .
N4 C21 H21B 109.5 . .
H21A C21 H21B 109.5 . .
N4 C21 H21C 109.5 . .
H21A C21 H21C 109.5 . .
H21B C21 H21C 109.5 . .
N4 C22 H22A 109.5 . .
N4 C22 H22B 109.5 . .
H22A C22 H22B 109.5 . .
N4 C22 H22C 109.5 . .
H22A C22 H22C 109.5 . .
H22B C22 H22C 109.5 . .
N3 C23 Sr1 56.8(4) . .
N3 C23 H23A 109.5 . .
Sr1 C23 H23A 166.3 . .
N3 C23 H23B 109.5 . .
Sr1 C23 H23B 77.8 . .
H23A C23 H23B 109.5 . .
N3 C23 H23C 109.5 . .
Sr1 C23 H23C 77.7 . .
H23A C23 H23C 109.5 . .
H23B C23 H23C 109.5 . .
C25 C24 N6 118.5(10) . .
C25 C24 H24A 107.7 . .
N6 C24 H24A 107.7 . .
C25 C24 H24B 107.7 . .
N6 C24 H24B 107.7 . .
H24A C24 H24B 107.1 . .
C24 C25 N5 120.2(11) . .
C24 C25 H25A 107.3 . .
N5 C25 H25A 107.3 . .
C24 C25 H25B 107.3 . .
N5 C25 H25B 107.3 . .
H25A C25 H25B 106.9 . .
N5 C26 H26A 109.5 . .
N5 C26 H26B 109.5 . .
H26A C26 H26B 109.5 . .
N5 C26 H26C 109.5 . .
H26A C26 H26C 109.5 . .
H26B C26 H26C 109.5 . .
N5 C27 H27A 109.5 . .
N5 C27 H27B 109.5 . .
H27A C27 H27B 109.5 . .
N5 C27 H27C 109.5 . .
H27A C27 H27C 109.5 . .
H27B C27 H27C 109.5 . .
N6 C28 H28A 109.5 . .
N6 C28 H28B 109.5 . .
H28A C28 H28B 109.5 . .
N6 C28 H28C 109.5 . .
H28A C28 H28C 109.5 . .
H28B C28 H28C 109.5 . .
N6 C29 H29A 109.5 . .
N6 C29 H29B 109.5 . .
H29A C29 H29B 109.5 . .
N6 C29 H29C 109.5 . .
H29A C29 H29C 109.5 . .
H29B C29 H29C 109.5 . .
C1TA N1TA C2TA 112.2(12) . .
C1TA N1TA C3TA 111.3(11) . .
C2TA N1TA C3TA 110.6(11) . .
N1TA C1TA C1TA 112.2(14) . 5_757
N1TA C1TA H1TB 109.2 . .
C1TA C1TA H1TB 109.2 5_757 .
N1TA C1TA H1TC 109.2 . .
C1TA C1TA H1TC 109.2 5_757 .
H1TB C1TA H1TC 107.9 . .
N1TA C2TA H2TB 109.5 . .
N1TA C2TA H2TC 109.5 . .
H2TB C2TA H2TC 109.5 . .
N1TA C2TA H2TD 109.5 . .
H2TB C2TA H2TD 109.5 . .
H2TC C2TA H2TD 109.5 . .
N1TA C3TA H3TD 109.5 . .
N1TA C3TA H3TE 109.5 . .
H3TD C3TA H3TE 109.5 . .
N1TA C3TA H3TF 109.5 . .
H3TD C3TA H3TF 109.5 . .
H3TE C3TA H3TF 109.5 . .

loop_
_geom_bond_atom_site_label_1
_geom_bond_atom_site_label_2
_geom_bond_distance
_geom_bond_site_symmetry_2
Sr1 N3 2.632(7) .
Sr1 N2 2.768(7) .
Sr1 N1 2.804(7) .
Sr1 C1 2.827(14) .
Sr1 C7 2.830(8) .
Sr1 C23 3.116(9) .
Sr1 C8 3.247(8) .
Sr1 I1 3.2608(9) .
Sr1 C6 3.348(16) .
Sr1 I2 3.441(9) .
Sr1 Sr2 3.4793(9) .
Sr2 N3 2.529(7) .
Sr2 N4 2.731(7) .
Sr2 N5 2.749(7) .
Sr2 N6 2.791(6) .
Sr2 C1 2.848(14) .
Sr2 C7 2.854(7) .
Sr2 I2 3.240(8) .
Sr2 C12 3.267(7) .
Sr2 C20 3.347(9) .
Sr2 C19 3.391(9) .
N1 C17 1.468(11) .
N1 C18 1.463(11) .
N1 C13 1.474(12) .
N2 C16 1.456(11) .
N2 C14 1.472(11) .
N2 C15 1.485(11) .
N3 C23 1.350(10) .
N3 C19 1.468(11) .
N4 C21 1.431(10) .
N4 C22 1.475(11) .
N4 C20 1.515(10) .
N5 C27 1.435(12) .
N5 C25 1.472(14) .
N5 C26 1.440(14) .
N6 C24 1.453(11) .
N6 C29 1.445(11) .
N6 C28 1.466(12) .
C1 C6 1.25(2) .
C1 C2 1.419(18) .
C2 C3 1.385(15) .
C2 H2A 0.9500 .
C3 C4 1.376(15) .
C3 H3A 0.9500 .
C4 C5 1.379(15) .
C4 H4A 0.9500 .
C5 C6 1.413(19) .
C5 H5A 0.9500 .
C6 H6A 0.9500 .
C7 C12 1.334(9) .
C7 C8 1.382(9) .
C8 C9 1.386(11) .
C8 H8A 0.9500 .
C9 C10 1.384(11) .
C9 H9A 0.9500 .
C10 C11 1.354(11) .
C10 H10A 0.9500 .
C11 C12 1.377(10) .
C11 H11A 0.9500 .
C12 H12A 0.9500 .
C13 C14 1.470(14) .
C13 H13A 0.9900 .
C13 H13B 0.9900 .
C14 H14A 0.9900 .
C14 H14B 0.9900 .
C15 H15A 0.9800 .
C15 H15B 0.9800 .
C15 H15C 0.9800 .
C16 H16A 0.9800 .
C16 H16B 0.9800 .
C16 H16C 0.9800 .
C17 H17A 0.9800 .
C17 H17B 0.9800 .
C17 H17C 0.9800 .
C18 H18A 0.9800 .
C18 H18B 0.9800 .
C18 H18C 0.9800 .
C19 C20 1.501(12) .
C19 H19A 0.9900 .
C19 H19B 0.9900 .
C20 H20A 0.9900 .
C20 H20B 0.9900 .
C21 H21A 0.9800 .
C21 H21B 0.9800 .
C21 H21C 0.9800 .
C22 H22A 0.9800 .
C22 H22B 0.9800 .
C22 H22C 0.9800 .
C23 H23A 0.9800 .
C23 H23B 0.9800 .
C23 H23C 0.9800 .
C24 C25 1.343(16) .
C24 H24A 0.9900 .
C24 H24B 0.9900 .
C25 H25A 0.9900 .
C25 H25B 0.9900 .
C26 H26A 0.9800 .
C26 H26B 0.9800 .
C26 H26C 0.9800 .
C27 H27A 0.9800 .
C27 H27B 0.9800 .
C27 H27C 0.9800 .
C28 H28A 0.9800 .
C28 H28B 0.9800 .
C28 H28C 0.9800 .
C29 H29A 0.9800 .
C29 H29B 0.9800 .
C29 H29C 0.9800 .
N1TA C1TA 1.381(14) .
N1TA C2TA 1.427(15) .
N1TA C3TA 1.450(14) .
C1TA C1TA 1.59(2) 5_757
C1TA H1TB 0.9900 .
C1TA H1TC 0.9900 .
C2TA H2TB 0.9800 .
C2TA H2TC 0.9800 .
C2TA H2TD 0.9800 .
C3TA H3TD 0.9800 .
C3TA H3TE 0.9800 .
C3TA H3TF 0.9800 .
